data_7206096
loop_
_publ_author_name
'B\;akowicz, Julia'
'Skar\.zewski, Jacek'
'Turowska-Tyrk, Ilona'

_publ_section_title
;
 Photo-induced structural changes in two crystal forms with different
 numbers of independent molecules
;
_journal_issue 13
_journal_name_full CrystEngComm
_journal_page_first 4332
_journal_paper_doi 10.1039/c0ce00795a
_journal_volume 13
_journal_year 2011
_chemical_absolute_configuration syn
_chemical_formula_sum 'C33 H39 N O4'
_chemical_formula_weight 513.65
_chemical_name_systematic
;
?
;
_space_group_IT_number 19
_symmetry_cell_setting orthorhombic
_symmetry_space_group_name_Hall 'P 2ac 2ab'
_symmetry_space_group_name_H-M 'P 21 21 21'
_atom_sites_solution_hydrogens geom
_atom_sites_solution_primary direct
_atom_sites_solution_secondary difmap
_audit_creation_method SHELXL-97
_cell_angle_alpha 90.00
_cell_angle_beta 90.00
_cell_angle_gamma 90.00
_cell_formula_units_Z 4
_cell_length_a 9.3769(13)
_cell_length_b 10.8131(18)
_cell_length_c 29.707(4)
_cell_measurement_reflns_used 1000
_cell_measurement_temperature 299(2)
_cell_measurement_theta_max 13.3
_cell_measurement_theta_min 3.8
_cell_volume 3012.1(8)
_computing_cell_refinement 'CRYSALIS (Oxford Diffraction, 2003)'
_computing_data_collection 'CRYSALIS (Oxford Diffraction, 2003)'
_computing_data_reduction 'CRYSALIS (Oxford Diffraction, 2003)'
_computing_molecular_graphics 'ORTEP-3 for Windows (Farrugia, 1997)'
_computing_publication_material 'SHELXL97 (Sheldrick, 2008)'
_computing_structure_refinement 'SHELXL97 (Sheldrick, 2008)'
_computing_structure_solution 'SHELXS97 (Sheldrick, 2008)'
_diffrn_ambient_temperature 299(2)
_diffrn_measured_fraction_theta_full 0.995
_diffrn_measured_fraction_theta_max 0.995
_diffrn_measurement_device_type 'KM4CCD diffractometer'
_diffrn_measurement_method '\w scans'
_diffrn_radiation_monochromator graphite
_diffrn_radiation_source 'fine-focus sealed tube'
_diffrn_radiation_type MoK\a
_diffrn_radiation_wavelength 0.71073
_diffrn_reflns_av_R_equivalents 0.0467
_diffrn_reflns_av_sigmaI/netI 0.0315
_diffrn_reflns_limit_h_max 11
_diffrn_reflns_limit_h_min -10
_diffrn_reflns_limit_k_max 12
_diffrn_reflns_limit_k_min -12
_diffrn_reflns_limit_l_max 35
_diffrn_reflns_limit_l_min -31
_diffrn_reflns_number 14655
_diffrn_reflns_theta_full 25.00
_diffrn_reflns_theta_max 25.00
_diffrn_reflns_theta_min 3.83
_exptl_absorpt_coefficient_mu 0.073
_exptl_absorpt_correction_type none
_exptl_crystal_colour colourless
_exptl_crystal_density_diffrn 1.133
_exptl_crystal_density_method 'not measured'
_exptl_crystal_description block
_exptl_crystal_F_000 1104
_exptl_crystal_size_max 0.40
_exptl_crystal_size_mid 0.30
_exptl_crystal_size_min 0.20
_refine_diff_density_max 0.192
_refine_diff_density_min -0.255
_refine_diff_density_rms 0.040
_refine_ls_extinction_method none
_refine_ls_goodness_of_fit_ref 1.128
_refine_ls_hydrogen_treatment constr
_refine_ls_matrix_type full
_refine_ls_number_parameters 384
_refine_ls_number_reflns 3005
_refine_ls_number_restraints 296
_refine_ls_restrained_S_all 1.112
_refine_ls_R_factor_all 0.1057
_refine_ls_R_factor_gt 0.0778
_refine_ls_shift/su_max 0.001
_refine_ls_shift/su_mean 0.000
_refine_ls_structure_factor_coef Fsqd
_refine_ls_weighting_details 'calc w=1/[\s^2^(Fo^2^)+(0.1442P)^2^+0.0000P] where P=(Fo^2^+2Fc^2^)/3'
_refine_ls_weighting_scheme calc
_refine_ls_wR_factor_gt 0.2152
_refine_ls_wR_factor_ref 0.2411
_reflns_number_gt 2025
_reflns_number_total 3005
_reflns_threshold_expression >2sigma(I)
_cod_data_source_file c0ce00795a.txt
_cod_data_source_block 21.6%P
_cod_depositor_comments
;
The following automatic conversions were performed:

'_symmetry_cell_setting' value 'Orthorhombic' changed to
'orthorhombic' according to
/home/saulius/struct/CIF-dictionaries/cif_core.dic dictionary named
'cif_core.dic' version 2.4.1 from 2010-06-29.

Automatic conversion script
Id: cif_fix_values 1715 2011-07-08 13:25:40Z adriana 
;
_cod_database_code 7206096

loop_
_symmetry_equiv_pos_as_xyz
'x, y, z'
'-x+1/2, -y, z+1/2'
'-x, y+1/2, -z+1/2'
'x+1/2, -y+1/2, -z'

loop_
_atom_site_label
_atom_site_type_symbol
_atom_site_fract_x
_atom_site_fract_y
_atom_site_fract_z
_atom_site_U_iso_or_equiv
_atom_site_adp_type
_atom_site_occupancy
_atom_site_symmetry_multiplicity
_atom_site_calc_flag
_atom_site_refinement_flags
_atom_site_disorder_assembly
_atom_site_disorder_group
N1R N 0.7346(7) 0.2993(7) -0.0047(3) 0.072(2) Uani 0.784(7) 1 d PD A 1
H1R H 0.6486 0.2722 -0.0067 0.086 Uiso 0.784(7) 1 calc PR A 1
O1R O 0.5312(12) -0.2526(9) 0.1044(3) 0.099(3) Uani 0.784(7) 1 d PDU A 1
O2R O 0.9414(5) 0.2835(6) 0.0322(2) 0.0679(16) Uani 0.784(7) 1 d PDU A 1
O3R O 0.7681(7) 0.6158(6) -0.0097(3) 0.142(3) Uani 0.784(7) 1 d PDU A 1
O4R O 0.5716(6) 0.5067(6) -0.0071(3) 0.098(2) Uani 0.784(7) 1 d PDU A 1
C1R C 0.6474(8) -0.1904(7) 0.20147(19) 0.071(2) Uiso 0.784(7) 1 d PD A 1
C2R C 0.7144(8) -0.2252(7) 0.2412(2) 0.085(2) Uiso 0.784(7) 1 d PDU A 1
H2R H 0.6719 -0.2057 0.2685 0.102 Uiso 0.784(7) 1 calc PR A 1
C3R C 0.8427(8) -0.2880(7) 0.2410(2) 0.086(2) Uiso 0.784(7) 1 d PDU A 1
C4R C 0.8994(9) -0.3211(10) 0.2004(2) 0.093(2) Uiso 0.784(7) 1 d PDU A 1
H4R H 0.9821 -0.3686 0.2001 0.112 Uiso 0.784(7) 1 calc PR A 1
C5R C 0.8376(8) -0.2863(9) 0.1586(2) 0.080(3) Uiso 0.784(7) 1 d PD A 1
C6R C 0.7061(9) -0.2274(9) 0.16037(19) 0.072(3) Uiso 0.784(7) 1 d PDU A 1
C7R C 0.6335(7) -0.1911(5) 0.1175(2) 0.0637(17) Uani 0.784(7) 1 d PD A 1
C8R C 0.6824(7) -0.0812(5) 0.0926(2) 0.0610(19) Uiso 0.784(7) 1 d PD A 1
C9R C 0.6302(7) -0.0566(6) 0.0495(2) 0.0664(19) Uiso 0.784(7) 1 d PDU A 1
H9R H 0.5672 -0.1112 0.0358 0.080 Uiso 0.784(7) 1 calc PR A 1
C10R C 0.6732(9) 0.0503(7) 0.0273(3) 0.068(3) Uiso 0.784(7) 1 d PDU A 1
H10R H 0.6373 0.0674 -0.0012 0.082 Uiso 0.784(7) 1 calc PR A 1
C11R C 0.7690(9) 0.1321(7) 0.0471(2) 0.062(3) Uiso 0.784(7) 1 d PDU A 1
C12R C 0.8213(8) 0.1067(7) 0.0897(2) 0.059(3) Uiso 0.784(7) 1 d PD A 1
H12R H 0.8815 0.1625 0.1040 0.071 Uiso 0.784(7) 1 calc PR A 1
C13R C 0.7830(8) -0.0027(7) 0.1106(2) 0.072(2) Uiso 0.784(7) 1 d PDU A 1
H13R H 0.8264 -0.0238 0.1377 0.086 Uiso 0.784(7) 1 calc PR A 1
C14R C 0.5159(8) -0.1156(6) 0.2042(3) 0.096(2) Uani 0.784(7) 1 d PDU A 1
H14R H 0.4936 -0.0890 0.1735 0.115 Uiso 0.784(7) 1 calc PR A 1
C15R C 0.3927(10) -0.1931(11) 0.2198(6) 0.176(6) Uani 0.784(7) 1 d PDU A 1
H15A H 0.3082 -0.1431 0.2210 0.264 Uiso 0.784(7) 1 calc PR A 1
H15B H 0.4129 -0.2256 0.2491 0.264 Uiso 0.784(7) 1 calc PR A 1
H15C H 0.3782 -0.2601 0.1991 0.264 Uiso 0.784(7) 1 calc PR A 1
C16R C 0.5330(14) 0.0013(9) 0.2323(4) 0.160(5) Uani 0.784(7) 1 d PDU A 1
H16A H 0.4449 0.0466 0.2323 0.240 Uiso 0.784(7) 1 calc PR A 1
H16B H 0.6070 0.0518 0.2196 0.240 Uiso 0.784(7) 1 calc PR A 1
H16C H 0.5578 -0.0207 0.2626 0.240 Uiso 0.784(7) 1 calc PR A 1
C17R C 0.9161(11) -0.3133(8) 0.2851(3) 0.111(3) Uani 0.784(7) 1 d PDU A 1
H17R H 0.8422 -0.2833 0.3057 0.133 Uiso 0.784(7) 1 calc PR A 1
C18R C 1.0303(16) -0.2275(11) 0.2968(4) 0.165(6) Uani 0.784(7) 1 d PDU A 1
H18A H 1.0097 -0.1475 0.2843 0.247 Uiso 0.784(7) 1 calc PR A 1
H18B H 1.1189 -0.2573 0.2848 0.247 Uiso 0.784(7) 1 calc PR A 1
H18C H 1.0374 -0.2211 0.3289 0.247 Uiso 0.784(7) 1 calc PR A 1
C19R C 0.9179(13) -0.4393(9) 0.2978(4) 0.136(4) Uani 0.784(7) 1 d PDU A 1
H19A H 0.8379 -0.4810 0.2845 0.204 Uiso 0.784(7) 1 calc PR A 1
H19B H 0.9124 -0.4456 0.3300 0.204 Uiso 0.784(7) 1 calc PR A 1
H19C H 1.0047 -0.4769 0.2875 0.204 Uiso 0.784(7) 1 calc PR A 1
C20R C 0.9050(10) -0.3237(9) 0.1143(3) 0.113(3) Uani 0.784(7) 1 d PDU A 1
H20R H 0.8452 -0.2892 0.0904 0.135 Uiso 0.784(7) 1 calc PR A 1
C21R C 0.9037(15) -0.4620(9) 0.1085(5) 0.136(4) Uani 0.784(7) 1 d PDU A 1
H21A H 0.9402 -0.4827 0.0792 0.204 Uiso 0.784(7) 1 calc PR A 1
H21B H 0.8077 -0.4920 0.1112 0.204 Uiso 0.784(7) 1 calc PR A 1
H21C H 0.9622 -0.4996 0.1312 0.204 Uiso 0.784(7) 1 calc PR A 1
C22R C 1.0521(13) -0.2692(13) 0.1084(5) 0.149(5) Uani 0.784(7) 1 d PDU A 1
H22A H 1.0478 -0.1813 0.1126 0.224 Uiso 0.784(7) 1 calc PR A 1
H22B H 1.0861 -0.2870 0.0786 0.224 Uiso 0.784(7) 1 calc PR A 1
H22C H 1.1158 -0.3047 0.1301 0.224 Uiso 0.784(7) 1 calc PR A 1
C23R C 0.8239(8) 0.2426(9) 0.0232(3) 0.060(2) Uani 0.784(7) 1 d PDU A 1
C24R C 0.7754(7) 0.4036(6) -0.0314(2) 0.0717(18) Uani 0.784(7) 1 d PDU A 1
H24R H 0.8789 0.4132 -0.0285 0.086 Uiso 0.784(7) 1 calc PR A 1
C25R C 0.7073(7) 0.5209(6) -0.0139(3) 0.083(2) Uani 0.784(7) 1 d PDU A 1
C26R C 0.4911(12) 0.6112(10) 0.0082(5) 0.116(3) Uani 0.784(7) 1 d PDU A 1
H26A H 0.5290 0.6396 0.0364 0.174 Uiso 0.784(7) 1 calc PR A 1
H26B H 0.3932 0.5876 0.0121 0.174 Uiso 0.784(7) 1 calc PR A 1
H26C H 0.4972 0.6763 -0.0137 0.174 Uiso 0.784(7) 1 calc PR A 1
C27R C 0.7427(7) 0.3855(7) -0.0811(2) 0.0787(19) Uani 0.784(7) 1 d PDU A 1
H27A H 0.6410 0.3728 -0.0849 0.094 Uiso 0.784(7) 1 calc PR A 1
H27B H 0.7688 0.4598 -0.0975 0.094 Uiso 0.784(7) 1 calc PR A 1
C28R C 0.8206(5) 0.2783(5) -0.10047(19) 0.0750(18) Uiso 0.784(7) 1 d PGDU A 1
C29R C 0.7621(5) 0.1617(5) -0.1005(2) 0.097(2) Uiso 0.784(7) 1 d PGD A 1
H29R H 0.6707 0.1501 -0.0891 0.116 Uiso 0.784(7) 1 d PG A 1
C30R C 0.8358(7) 0.0621(4) -0.1170(2) 0.124(3) Uiso 0.784(7) 1 d PG A 1
H30R H 0.7939 -0.0159 -0.1165 0.149 Uiso 0.784(7) 1 d PG A 1
C31R C 0.9709(7) 0.0758(5) -0.1345(2) 0.113(3) Uiso 0.784(7) 1 d PG A 1
H31R H 1.0216 0.0080 -0.1452 0.136 Uiso 0.784(7) 1 d PG A 1
C32R C 1.0281(6) 0.1915(6) -0.1357(2) 0.114(3) Uiso 0.784(7) 1 d PG A 1
H32R H 1.1182 0.2030 -0.1481 0.137 Uiso 0.784(7) 1 d PG A 1
C33R C 0.9552(6) 0.2914(5) -0.1189(2) 0.094(2) Uiso 0.784(7) 1 d PGDU A 1
H33R H 0.9971 0.3693 -0.1199 0.112 Uiso 0.784(7) 1 d PG A 1
N1P N 0.733(3) 0.2709(19) -0.0141(7) 0.058(9) Uiso 0.216(7) 1 d PD A 2
H1P H 0.6489 0.2410 -0.0173 0.070 Uiso 0.216(7) 1 calc PR A 2
O1P O 0.518(4) -0.248(3) 0.1097(9) 0.092(8) Uiso 0.216(7) 1 d PDU A 2
O2P O 0.943(2) 0.259(2) 0.0201(7) 0.058(7) Uiso 0.216(7) 1 d PDU A 2
O3P O 0.739(3) 0.5889(18) -0.0497(10) 0.141(9) Uiso 0.216(7) 1 d PDU A 2
O4P O 0.610(3) 0.482(3) 0.0004(10) 0.113(9) Uiso 0.216(7) 1 d PDU A 2
C1P C 0.685(2) -0.189(2) 0.2012(5) 0.087(12) Uiso 0.216(7) 1 d PD A 2
C2P C 0.765(2) -0.2141(19) 0.2390(5) 0.067(6) Uiso 0.216(7) 1 d PDU A 2
H2P H 0.7401 -0.1833 0.2671 0.080 Uiso 0.216(7) 1 calc PR A 2
C3P C 0.885(2) -0.288(2) 0.2327(5) 0.073(6) Uiso 0.216(7) 1 d PDU A 2
C4P C 0.921(2) -0.327(3) 0.1904(6) 0.084(7) Uiso 0.216(7) 1 d PDU A 2
H4P H 1.0098 -0.3640 0.1864 0.101 Uiso 0.216(7) 1 calc PR A 2
C5P C 0.832(2) -0.313(2) 0.1529(5) 0.077(11) Uiso 0.216(7) 1 d PD A 2
C6P C 0.725(2) -0.228(2) 0.1598(5) 0.060(10) Uiso 0.216(7) 1 d PDU A 2
C7P C 0.6059(16) -0.1658(15) 0.1337(5) 0.072(9) Uiso 0.216(7) 1 d PD A 2
C8P C 0.659(2) -0.0625(17) 0.1032(6) 0.067(8) Uiso 0.216(7) 1 d PD A 2
C9P C 0.6044(18) -0.0484(15) 0.0610(5) 0.044(5) Uiso 0.216(7) 1 d PDU A 2
H9P H 0.5285 -0.0980 0.0520 0.053 Uiso 0.216(7) 1 calc PR A 2
C10P C 0.658(2) 0.038(2) 0.0310(6) 0.062(10) Uiso 0.216(7) 1 d PDU A 2
H10P H 0.6197 0.0438 0.0023 0.075 Uiso 0.216(7) 1 calc PR A 2
C11P C 0.769(2) 0.113(2) 0.0433(7) 0.046(8) Uiso 0.216(7) 1 d PDU A 2
C12P C 0.832(2) 0.088(2) 0.0842(7) 0.068(13) Uiso 0.216(7) 1 d PD A 2
H12P H 0.9221 0.1192 0.0900 0.082 Uiso 0.216(7) 1 calc PR A 2
C13P C 0.765(2) 0.0189(19) 0.1163(6) 0.054(6) Uiso 0.216(7) 1 d PDU A 2
H13P H 0.7903 0.0263 0.1465 0.065 Uiso 0.216(7) 1 calc PR A 2
C14P C 0.5437(18) -0.135(2) 0.1848(6) 0.105(9) Uiso 0.216(7) 1 d PDU A 2
C15P C 0.411(3) -0.212(4) 0.1941(12) 0.172(18) Uiso 0.216(7) 1 d PDU A 2
H15D H 0.4270 -0.2955 0.1840 0.258 Uiso 0.216(7) 1 calc PR A 2
H15E H 0.3314 -0.1775 0.1784 0.258 Uiso 0.216(7) 1 calc PR A 2
H15F H 0.3921 -0.2125 0.2259 0.258 Uiso 0.216(7) 1 calc PR A 2
C16P C 0.520(4) -0.002(2) 0.1972(11) 0.140(12) Uiso 0.216(7) 1 d PDU A 2
H16D H 0.4359 0.0278 0.1825 0.210 Uiso 0.216(7) 1 calc PR A 2
H16E H 0.6009 0.0460 0.1878 0.210 Uiso 0.216(7) 1 calc PR A 2
H16F H 0.5090 0.0046 0.2292 0.210 Uiso 0.216(7) 1 calc PR A 2
C17P C 0.961(2) -0.345(2) 0.2735(7) 0.100(9) Uiso 0.216(7) 1 d PDU A 2
H17P H 0.9007 -0.3273 0.2995 0.120 Uiso 0.216(7) 1 calc PR A 2
C18P C 1.097(3) -0.283(3) 0.2824(12) 0.123(13) Uiso 0.216(7) 1 d PDU A 2
H18D H 1.0846 -0.1954 0.2801 0.184 Uiso 0.216(7) 1 calc PR A 2
H18E H 1.1669 -0.3099 0.2608 0.184 Uiso 0.216(7) 1 calc PR A 2
H18F H 1.1293 -0.3038 0.3122 0.184 Uiso 0.216(7) 1 calc PR A 2
C19P C 0.971(5) -0.479(2) 0.2712(14) 0.162(16) Uiso 0.216(7) 1 d PDU A 2
H19D H 0.8770 -0.5134 0.2688 0.244 Uiso 0.216(7) 1 calc PR A 2
H19E H 1.0162 -0.5095 0.2980 0.244 Uiso 0.216(7) 1 calc PR A 2
H19F H 1.0263 -0.5022 0.2454 0.244 Uiso 0.216(7) 1 calc PR A 2
C20P C 0.883(3) -0.350(3) 0.1063(7) 0.114(10) Uiso 0.216(7) 1 d PDU A 2
H20P H 0.8298 -0.3022 0.0838 0.137 Uiso 0.216(7) 1 calc PR A 2
C21P C 0.855(5) -0.486(4) 0.0982(17) 0.143(17) Uiso 0.216(7) 1 d PDU A 2
H21D H 0.8877 -0.5081 0.0685 0.215 Uiso 0.216(7) 1 calc PR A 2
H21E H 0.7551 -0.5027 0.1006 0.215 Uiso 0.216(7) 1 calc PR A 2
H21F H 0.9062 -0.5341 0.1201 0.215 Uiso 0.216(7) 1 calc PR A 2
C22P C 1.040(4) -0.324(4) 0.1011(15) 0.120(13) Uiso 0.216(7) 1 d PDU A 2
H22D H 1.0685 -0.3419 0.0708 0.180 Uiso 0.216(7) 1 calc PR A 2
H22E H 1.0927 -0.3746 0.1216 0.180 Uiso 0.216(7) 1 calc PR A 2
H22F H 1.0575 -0.2383 0.1075 0.180 Uiso 0.216(7) 1 calc PR A 2
C23P C 0.819(3) 0.222(4) 0.0176(14) 0.069(9) Uiso 0.216(7) 1 d PDU A 2
C24P C 0.777(3) 0.3706(15) -0.0428(6) 0.076(8) Uiso 0.216(7) 1 d PDU A 2
H24P H 0.8803 0.3803 -0.0393 0.091 Uiso 0.216(7) 1 calc PR A 2
C25P C 0.709(3) 0.4916(16) -0.0307(8) 0.082(8) Uiso 0.216(7) 1 d PDU A 2
C26P C 0.535(6) 0.591(4) 0.014(2) 0.140(17) Uiso 0.216(7) 1 d PDU A 2
H26D H 0.5089 0.5839 0.0452 0.210 Uiso 0.216(7) 1 calc PR A 2
H26E H 0.4499 0.5994 -0.0038 0.210 Uiso 0.216(7) 1 calc PR A 2
H26F H 0.5943 0.6620 0.0099 0.210 Uiso 0.216(7) 1 calc PR A 2
C27P C 0.748(2) 0.3393(19) -0.0919(6) 0.072(7) Uiso 0.216(7) 1 d PDU A 2
H27C H 0.6489 0.3157 -0.0950 0.086 Uiso 0.216(7) 1 calc PR A 2
H27D H 0.7635 0.4128 -0.1100 0.086 Uiso 0.216(7) 1 calc PR A 2
C28P C 0.8383(16) 0.2388(14) -0.1095(5) 0.052(4) Uiso 0.216(7) 1 d PGDU A 2
C29P C 0.7844(17) 0.1239(15) -0.1186(8) 0.109(10) Uiso 0.216(7) 1 d PGD A 2
H29P H 0.6870 0.1097 -0.1158 0.131 Uiso 0.216(7) 1 d PG A 2
C30P C 0.873(2) 0.0291(13) -0.1318(9) 0.110(10) Uiso 0.216(7) 1 d PG A 2
H30P H 0.8347 -0.0491 -0.1368 0.132 Uiso 0.216(7) 1 d PG A 2
C31P C 1.016(2) 0.0477(18) -0.1377(9) 0.151(16) Uiso 0.216(7) 1 d PG A 2
H31P H 1.0752 -0.0162 -0.1473 0.181 Uiso 0.216(7) 1 d PG A 2
C32P C 1.0698(16) 0.163(2) -0.1292(9) 0.122(12) Uiso 0.216(7) 1 d PG A 2
H32P H 1.1667 0.1777 -0.1332 0.147 Uiso 0.216(7) 1 d PG A 2
C33P C 0.9824(17) 0.2571(16) -0.1150(7) 0.087(8) Uiso 0.216(7) 1 d PGDU A 2
H33P H 1.0214 0.3345 -0.1089 0.104 Uiso 0.216(7) 1 d PG A 2

loop_
_atom_site_aniso_label
_atom_site_aniso_U_11
_atom_site_aniso_U_22
_atom_site_aniso_U_33
_atom_site_aniso_U_23
_atom_site_aniso_U_13
_atom_site_aniso_U_12
N1R 0.056(3) 0.081(4) 0.078(4) 0.012(4) -0.012(3) -0.013(3)
O1R 0.119(5) 0.081(4) 0.098(4) 0.019(3) -0.028(4) -0.034(4)
O2R 0.048(3) 0.083(4) 0.073(4) -0.007(3) -0.003(2) 0.001(2)
O3R 0.123(5) 0.092(4) 0.210(8) 0.005(5) 0.020(5) -0.043(4)
O4R 0.077(4) 0.092(4) 0.126(5) -0.021(3) 0.000(4) -0.003(3)
C7R 0.073(4) 0.054(3) 0.064(4) 0.000(3) 0.004(3) 0.011(3)
C14R 0.111(5) 0.073(4) 0.102(5) 0.003(4) 0.023(4) 0.024(5)
C15R 0.096(6) 0.122(8) 0.310(19) 0.049(11) 0.058(9) 0.012(7)
C16R 0.188(11) 0.126(8) 0.167(11) -0.048(7) -0.020(9) 0.059(9)
C17R 0.135(7) 0.118(7) 0.079(5) 0.025(5) -0.024(5) 0.025(7)
C18R 0.207(13) 0.147(10) 0.141(9) 0.020(8) -0.083(10) -0.051(11)
C19R 0.155(9) 0.151(8) 0.102(6) 0.055(7) -0.057(7) -0.026(8)
C20R 0.104(6) 0.126(8) 0.107(6) -0.009(5) -0.010(5) 0.053(6)
C21R 0.161(11) 0.114(8) 0.134(9) -0.026(6) 0.013(8) 0.038(8)
C22R 0.126(8) 0.163(13) 0.160(10) -0.016(10) 0.050(7) 0.013(9)
C23R 0.051(4) 0.069(5) 0.061(4) -0.001(4) 0.001(3) 0.004(3)
C24R 0.057(3) 0.073(4) 0.085(4) 0.019(4) -0.012(3) -0.012(4)
C25R 0.090(5) 0.086(5) 0.073(5) 0.011(4) -0.006(4) -0.015(4)
C26R 0.105(7) 0.097(6) 0.146(9) -0.037(6) -0.003(7) 0.003(6)
C27R 0.069(4) 0.090(5) 0.077(4) 0.017(4) -0.010(3) -0.003(4)

loop_
_atom_type_symbol
_atom_type_description
_atom_type_scat_dispersion_real
_atom_type_scat_dispersion_imag
_atom_type_scat_source
C C 0.0033 0.0000 'International Tables Vol C Tables 4.2.6.8 and 6.1.1.4'
H H 0.0000 0.0000 'International Tables Vol C Tables 4.2.6.8 and 6.1.1.4'
N N 0.0061 0.0000 'International Tables Vol C Tables 4.2.6.8 and 6.1.1.4'
O O 0.0106 0.0000 'International Tables Vol C Tables 4.2.6.8 and 6.1.1.4'

loop_
_geom_angle_atom_site_label_1
_geom_angle_atom_site_label_2
_geom_angle_atom_site_label_3
_geom_angle
_geom_angle_site_symmetry_1
_geom_angle_site_symmetry_3
_geom_angle_publ_flag
C23R N1R C24R 122.8(6) . . ?
C23R N1R H1R 118.6 . . ?
C24R N1R H1R 118.6 . . ?
C25R O4R C26R 118.2(7) . . ?
C2R C1R C6R 119.1(6) . . ?
C2R C1R C14R 118.7(6) . . ?
C6R C1R C14R 122.3(6) . . ?
C3R C2R C1R 121.6(6) . . ?
C3R C2R H2R 119.2 . . ?
C1R C2R H2R 119.2 . . ?
C4R C3R C2R 118.2(5) . . ?
C4R C3R C17R 122.9(7) . . ?
C2R C3R C17R 118.9(6) . . ?
C3R C4R C5R 122.8(6) . . ?
C3R C4R H4R 118.6 . . ?
C5R C4R H4R 118.6 . . ?
C6R C5R C4R 116.8(6) . . ?
C6R C5R C20R 121.7(5) . . ?
C4R C5R C20R 121.1(6) . . ?
C5R C6R C1R 120.9(5) . . ?
C5R C6R C7R 119.5(5) . . ?
C1R C6R C7R 119.3(6) . . ?
O1R C7R C8R 121.3(6) . . ?
O1R C7R C6R 118.9(6) . . ?
C8R C7R C6R 119.8(6) . . ?
C13R C8R C9R 118.7(5) . . ?
C13R C8R C7R 121.0(5) . . ?
C9R C8R C7R 120.3(5) . . ?
C10R C9R C8R 119.4(5) . . ?
C10R C9R H9R 120.3 . . ?
C8R C9R H9R 120.3 . . ?
C11R C10R C9R 121.0(6) . . ?
C11R C10R H10R 119.5 . . ?
C9R C10R H10R 119.5 . . ?
C12R C11R C10R 119.3(5) . . ?
C12R C11R C23R 118.3(6) . . ?
C10R C11R C23R 122.3(6) . . ?
C13R C12R C11R 119.2(6) . . ?
C13R C12R H12R 120.4 . . ?
C11R C12R H12R 120.4 . . ?
C8R C13R C12R 121.9(6) . . ?
C8R C13R H13R 119.0 . . ?
C12R C13R H13R 119.0 . . ?
C1R C14R C15R 110.7(6) . . ?
C1R C14R C16R 113.4(7) . . ?
C15R C14R C16R 112.1(9) . . ?
C1R C14R H14R 106.7 . . ?
C15R C14R H14R 106.7 . . ?
C16R C14R H14R 106.7 . . ?
C14R C15R H15A 109.5 . . ?
C14R C15R H15B 109.5 . . ?
H15A C15R H15B 109.5 . . ?
C14R C15R H15C 109.5 . . ?
H15A C15R H15C 109.5 . . ?
H15B C15R H15C 109.5 . . ?
C14R C16R H16A 109.5 . . ?
C14R C16R H16B 109.5 . . ?
H16A C16R H16B 109.5 . . ?
C14R C16R H16C 109.5 . . ?
H16A C16R H16C 109.5 . . ?
H16B C16R H16C 109.5 . . ?
C19R C17R C18R 122.8(8) . . ?
C19R C17R C3R 114.4(7) . . ?
C18R C17R C3R 115.3(7) . . ?
C19R C17R H17R 99.2 . . ?
C18R C17R H17R 99.2 . . ?
C3R C17R H17R 99.2 . . ?
C17R C18R H18A 109.5 . . ?
C17R C18R H18B 109.5 . . ?
H18A C18R H18B 109.5 . . ?
C17R C18R H18C 109.5 . . ?
H18A C18R H18C 109.5 . . ?
H18B C18R H18C 109.5 . . ?
C17R C19R H19A 109.5 . . ?
C17R C19R H19B 109.5 . . ?
H19A C19R H19B 109.5 . . ?
C17R C19R H19C 109.5 . . ?
H19A C19R H19C 109.5 . . ?
H19B C19R H19C 109.5 . . ?
C21R C20R C22R 112.5(8) . . ?
C21R C20R C5R 111.3(7) . . ?
C22R C20R C5R 112.3(7) . . ?
C21R C20R H20R 106.8 . . ?
C22R C20R H20R 106.8 . . ?
C5R C20R H20R 106.8 . . ?
C20R C21R H21A 109.5 . . ?
C20R C21R H21B 109.5 . . ?
H21A C21R H21B 109.5 . . ?
C20R C21R H21C 109.5 . . ?
H21A C21R H21C 109.5 . . ?
H21B C21R H21C 109.5 . . ?
C20R C22R H22A 109.5 . . ?
C20R C22R H22B 109.5 . . ?
H22A C22R H22B 109.5 . . ?
C20R C22R H22C 109.5 . . ?
H22A C22R H22C 109.5 . . ?
H22B C22R H22C 109.5 . . ?
O2R C23R N1R 122.7(6) . . ?
O2R C23R C11R 120.1(5) . . ?
N1R C23R C11R 116.9(5) . . ?
N1R C24R C25R 110.9(6) . . ?
N1R C24R C27R 112.5(6) . . ?
C25R C24R C27R 111.0(5) . . ?
N1R C24R H24R 107.4 . . ?
C25R C24R H24R 107.4 . . ?
C27R C24R H24R 107.4 . . ?
O3R C25R O4R 124.1(7) . . ?
O3R C25R C24R 124.1(7) . . ?
O4R C25R C24R 111.6(6) . . ?
C28R C27R C24R 112.2(5) . . ?
C28R C27R H27A 109.2 . . ?
C24R C27R H27A 109.2 . . ?
C28R C27R H27B 109.2 . . ?
C24R C27R H27B 109.2 . . ?
H27A C27R H27B 107.9 . . ?
C29R C28R C33R 117.2 . . ?
C29R C28R C27R 121.3(4) . . ?
C33R C28R C27R 121.4(4) . . ?
C30R C29R C28R 121.3 . . ?
C29R C30R C31R 121.0 . . ?
C32R C31R C30R 118.1 . . ?
C31R C32R C33R 121.2 . . ?
C32R C33R C28R 121.2 . . ?
C23P N1P C24P 122.7(15) . . ?
C23P N1P H1P 118.7 . . ?
C24P N1P H1P 118.7 . . ?
C25P O4P C26P 118.9(18) . . ?
C6P C1P C2P 121.9(10) . . ?
C6P C1P C14P 94.0(8) . . ?
C2P C1P C14P 144.0(11) . . ?
C1P C2P C3P 116.5(10) . . ?
C1P C2P H2P 121.8 . . ?
C3P C2P H2P 121.8 . . ?
C4P C3P C2P 120.0(10) . . ?
C4P C3P C17P 118.9(11) . . ?
C2P C3P C17P 120.2(11) . . ?
C3P C4P C5P 123.3(12) . . ?
C3P C4P H4P 118.4 . . ?
C5P C4P H4P 118.4 . . ?
C6P C5P C4P 112.7(11) . . ?
C6P C5P C20P 122.8(13) . . ?
C4P C5P C20P 120.6(12) . . ?
C1P C6P C5P 123.0(10) . . ?
C1P C6P C7P 97.1(8) . . ?
C5P C6P C7P 139.0(11) . . ?
O1P C7P C6P 114.3(14) . . ?
O1P C7P C8P 110.8(12) . . ?
C6P C7P C8P 112.8(12) . . ?
O1P C7P C14P 112.5(13) . . ?
C6P C7P C14P 83.0(7) . . ?
C8P C7P C14P 120.8(14) . . ?
C9P C8P C13P 117.1(10) . . ?
C9P C8P C7P 120.6(10) . . ?
C13P C8P C7P 122.3(10) . . ?
C8P C9P C10P 122.1(11) . . ?
C8P C9P H9P 118.9 . . ?
C10P C9P H9P 118.9 . . ?
C11P C10P C9P 120.5(11) . . ?
C11P C10P H10P 119.8 . . ?
C9P C10P H10P 119.8 . . ?
C10P C11P C12P 116.1(10) . . ?
C10P C11P C23P 125.4(12) . . ?
C12P C11P C23P 118.4(12) . . ?
C13P C12P C11P 122.0(13) . . ?
C13P C12P H12P 119.0 . . ?
C11P C12P H12P 119.0 . . ?
C12P C13P C8P 118.8(12) . . ?
C12P C13P H13P 120.6 . . ?
C8P C13P H13P 120.6 . . ?
C16P C14P C15P 111.2(12) . . ?
C16P C14P C1P 114.6(13) . . ?
C15P C14P C1P 116.0(14) . . ?
C16P C14P C7P 117.9(13) . . ?
C15P C14P C7P 110.0(12) . . ?
C1P C14P C7P 84.9(7) . . ?
C14P C15P H15D 109.5 . . ?
C14P C15P H15E 109.5 . . ?
H15D C15P H15E 109.5 . . ?
C14P C15P H15F 109.5 . . ?
H15D C15P H15F 109.5 . . ?
H15E C15P H15F 109.5 . . ?
C14P C16P H16D 109.5 . . ?
C14P C16P H16E 109.5 . . ?
H16D C16P H16E 109.5 . . ?
C14P C16P H16F 109.5 . . ?
H16D C16P H16F 109.5 . . ?
H16E C16P H16F 109.5 . . ?
C19P C17P C18P 114.3(15) . . ?
C19P C17P C3P 113.2(14) . . ?
C18P C17P C3P 111.3(14) . . ?
C19P C17P H17P 105.7 . . ?
C18P C17P H17P 105.7 . . ?
C3P C17P H17P 105.7 . . ?
C17P C18P H18D 109.5 . . ?
C17P C18P H18E 109.5 . . ?
H18D C18P H18E 109.5 . . ?
C17P C18P H18F 109.5 . . ?
H18D C18P H18F 109.5 . . ?
H18E C18P H18F 109.5 . . ?
C17P C19P H19D 109.5 . . ?
C17P C19P H19E 109.5 . . ?
H19D C19P H19E 109.5 . . ?
C17P C19P H19F 109.5 . . ?
H19D C19P H19F 109.5 . . ?
H19E C19P H19F 109.5 . . ?
C22P C20P C21P 109.4(15) . . ?
C22P C20P C5P 110.5(14) . . ?
C21P C20P C5P 110.5(15) . . ?
C22P C20P H20P 108.8 . . ?
C21P C20P H20P 108.8 . . ?
C5P C20P H20P 108.8 . . ?
C20P C21P H21D 109.5 . . ?
C20P C21P H21E 109.5 . . ?
H21D C21P H21E 109.5 . . ?
C20P C21P H21F 109.5 . . ?
H21D C21P H21F 109.5 . . ?
H21E C21P H21F 109.5 . . ?
C20P C22P H22D 109.5 . . ?
C20P C22P H22E 109.5 . . ?
H22D C22P H22E 109.5 . . ?
C20P C22P H22F 109.5 . . ?
H22D C22P H22F 109.5 . . ?
H22E C22P H22F 109.5 . . ?
O2P C23P N1P 118.6(13) . . ?
O2P C23P C11P 121.7(14) . . ?
N1P C23P C11P 118.9(11) . . ?
N1P C24P C25P 113.1(13) . . ?
N1P C24P C27P 110.6(13) . . ?
C25P C24P C27P 110.4(12) . . ?
N1P C24P H24P 107.5 . . ?
C25P C24P H24P 107.5 . . ?
C27P C24P H24P 107.5 . . ?
O3P C25P O4P 123.6(14) . . ?
O3P C25P C24P 122.9(14) . . ?
O4P C25P C24P 113.5(12) . . ?
O4P C26P H26D 109.5 . . ?
O4P C26P H26E 109.5 . . ?
H26D C26P H26E 109.5 . . ?
O4P C26P H26F 109.5 . . ?
H26D C26P H26F 109.5 . . ?
H26E C26P H26F 109.5 . . ?
C28P C27P C24P 113.8(12) . . ?
C28P C27P H27C 108.8 . . ?
C24P C27P H27C 108.8 . . ?
C28P C27P H27D 108.8 . . ?
C24P C27P H27D 108.8 . . ?
H27C C27P H27D 107.7 . . ?
C29P C28P C33P 118.0 . . ?
C29P C28P C27P 121.9(10) . . ?
C33P C28P C27P 120.0(10) . . ?
C28P C29P C30P 120.7 . . ?
C28P C29P H29P 119.7 . . ?
C30P C29P H29P 119.7 . . ?
C31P C30P C29P 121.2 . . ?
C31P C30P H30P 119.4 . . ?
C29P C30P H30P 119.4 . . ?
C32P C31P C30P 118.1 . . ?
C32P C31P H31P 120.9 . . ?
C30P C31P H31P 120.9 . . ?
C31P C32P C33P 120.9 . . ?
C31P C32P H32P 119.6 . . ?
C33P C32P H32P 119.6 . . ?
C32P C33P C28P 121.0 . . ?
C32P C33P H33P 119.5 . . ?
C28P C33P H33P 119.5 . . ?

loop_
_geom_bond_atom_site_label_1
_geom_bond_atom_site_label_2
_geom_bond_distance
_geom_bond_site_symmetry_2
_geom_bond_publ_flag
N1R C23R 1.327(6) . ?
N1R C24R 1.432(6) . ?
N1R H1R 0.8600 . ?
O1R C7R 1.230(6) . ?
O2R C23R 1.218(6) . ?
O3R C25R 1.180(7) . ?
O4R C25R 1.297(7) . ?
O4R C26R 1.432(8) . ?
C1R C2R 1.388(7) . ?
C1R C6R 1.398(6) . ?
C1R C14R 1.477(7) . ?
C2R C3R 1.382(7) . ?
C2R H2R 0.9300 . ?
C3R C4R 1.365(7) . ?
C3R C17R 1.506(7) . ?
C4R C5R 1.420(7) . ?
C4R H4R 0.9300 . ?
C5R C6R 1.389(7) . ?
C5R C20R 1.515(7) . ?
C6R C7R 1.497(6) . ?
C7R C8R 1.474(6) . ?
C8R C13R 1.378(6) . ?
C8R C9R 1.395(6) . ?
C9R C10R 1.390(7) . ?
C9R H9R 0.9300 . ?
C10R C11R 1.390(7) . ?
C10R H10R 0.9300 . ?
C11R C12R 1.385(6) . ?
C11R C23R 1.482(6) . ?
C12R C13R 1.384(7) . ?
C12R H12R 0.9300 . ?
C13R H13R 0.9300 . ?
C14R C15R 1.500(8) . ?
C14R C16R 1.523(8) . ?
C14R H14R 0.9800 . ?
C15R H15A 0.9600 . ?
C15R H15B 0.9600 . ?
C15R H15C 0.9600 . ?
C16R H16A 0.9600 . ?
C16R H16B 0.9600 . ?
C16R H16C 0.9600 . ?
C17R C19R 1.414(8) . ?
C17R C18R 1.458(8) . ?
C17R H17R 0.9800 . ?
C18R H18A 0.9600 . ?
C18R H18B 0.9600 . ?
C18R H18C 0.9600 . ?
C19R H19A 0.9600 . ?
C19R H19B 0.9600 . ?
C19R H19C 0.9600 . ?
C20R C21R 1.506(8) . ?
C20R C22R 1.510(8) . ?
C20R H20R 0.9800 . ?
C21R H21A 0.9600 . ?
C21R H21B 0.9600 . ?
C21R H21C 0.9600 . ?
C22R H22A 0.9600 . ?
C22R H22B 0.9600 . ?
C22R H22C 0.9600 . ?
C24R C25R 1.513(7) . ?
C24R C27R 1.521(7) . ?
C24R H24R 0.9800 . ?
C26R H26A 0.9600 . ?
C26R H26B 0.9600 . ?
C26R H26C 0.9600 . ?
C27R C28R 1.486(6) . ?
C27R H27A 0.9700 . ?
C27R H27B 0.9700 . ?
C28R C29R 1.3754 . ?
C28R C33R 1.3831 . ?
C29R C30R 1.3701 . ?
C29R H29R 0.9300 . ?
C30R C31R 1.3771 . ?
C30R H30R 0.9300 . ?
C31R C32R 1.3617 . ?
C31R H31R 0.9300 . ?
C32R C33R 1.3725 . ?
C32R H32R 0.9300 . ?
C33R H33R 0.9300 . ?
N1P C23P 1.342(9) . ?
N1P C24P 1.435(10) . ?
N1P H1P 0.8600 . ?
O1P C7P 1.409(9) . ?
O2P C23P 1.235(10) . ?
O3P C25P 1.226(9) . ?
O4P C25P 1.313(10) . ?
O4P C26P 1.433(10) . ?
C1P C6P 1.353(9) . ?
C1P C2P 1.376(9) . ?
C1P C14P 1.526(9) . ?
C2P C3P 1.393(9) . ?
C2P H2P 0.9300 . ?
C3P C4P 1.368(9) . ?
C3P C17P 1.538(9) . ?
C4P C5P 1.404(9) . ?
C4P H4P 0.9300 . ?
C5P C6P 1.379(9) . ?
C5P C20P 1.519(9) . ?
C6P C7P 1.516(9) . ?
C7P C8P 1.519(9) . ?
C7P C14P 1.661(9) . ?
C8P C9P 1.363(9) . ?
C8P C13P 1.385(9) . ?
C9P C10P 1.383(9) . ?
C9P H9P 0.9300 . ?
C10P C11P 1.368(9) . ?
C10P H10P 0.9300 . ?
C11P C12P 1.377(9) . ?
C11P C23P 1.481(9) . ?
C12P C13P 1.365(9) . ?
C12P H12P 0.9300 . ?
C13P H13P 0.9300 . ?
C14P C16P 1.498(9) . ?
C14P C15P 1.521(10) . ?
C15P H15D 0.9600 . ?
C15P H15E 0.9600 . ?
C15P H15F 0.9600 . ?
C16P H16D 0.9600 . ?
C16P H16E 0.9600 . ?
C16P H16F 0.9600 . ?
C17P C19P 1.449(10) . ?
C17P C18P 1.464(10) . ?
C17P H17P 0.9800 . ?
C18P H18D 0.9600 . ?
C18P H18E 0.9600 . ?
C18P H18F 0.9600 . ?
C19P H19D 0.9600 . ?
C19P H19E 0.9600 . ?
C19P H19F 0.9600 . ?
C20P C22P 1.508(10) . ?
C20P C21P 1.511(10) . ?
C20P H20P 0.9800 . ?
C21P H21D 0.9600 . ?
C21P H21E 0.9600 . ?
C21P H21F 0.9600 . ?
C22P H22D 0.9600 . ?
C22P H22E 0.9600 . ?
C22P H22F 0.9600 . ?
C24P C25P 1.497(9) . ?
C24P C27P 1.522(10) . ?
C24P H24P 0.9800 . ?
C26P H26D 0.9600 . ?
C26P H26E 0.9600 . ?
C26P H26F 0.9600 . ?
C27P C28P 1.473(9) . ?
C27P H27C 0.9700 . ?
C27P H27D 0.9700 . ?
C28P C29P 1.3688 . ?
C28P C33P 1.3759 . ?
C29P C30P 1.3762 . ?
C29P H29P 0.9300 . ?
C30P C31P 1.3694 . ?
C30P H30P 0.9300 . ?
C31P C32P 1.3674 . ?
C31P H31P 0.9300 . ?
C32P C33P 1.3743 . ?
C32P H32P 0.9300 . ?
C33P H33P 0.9300 . ?
